data_7246753
loop_
_publ_author_name
'Zhou, Fuli'
'Body, Carole'
'Robeyns, Koen'
'Leyssens, Tom'
'Shemchuk, Oleksii'

_publ_section_title
;
 On the pairwise cocrystallization of racemic compounds
;
_journal_issue 20
_journal_name_full CrystEngComm
_journal_page_first 3060
_journal_page_last 3065
_journal_paper_doi 10.1039/D3CE00226H
_journal_volume 25
_journal_year 2023
_chemical_formula_moiety 'C8 H7 F O3, C5 H9 N O2'
_chemical_formula_sum 'C13 H16 F N O5'
_chemical_formula_weight 285.27
_space_group_crystal_system triclinic
_space_group_IT_number 2
_space_group_name_Hall '-P 1'
_space_group_name_H-M_alt 'P -1'
_atom_sites_solution_hydrogens geom
_atom_sites_solution_primary dual
_audit_creation_method SHELXL-2018/3
_audit_update_record
;
2023-03-09 deposited with the CCDC.	2023-04-28 downloaded from the CCDC.
;
_cell_angle_alpha 102.89(4)
_cell_angle_beta 101.66(6)
_cell_angle_gamma 103.44(4)
_cell_formula_units_Z 2
_cell_length_a 7.406(5)
_cell_length_b 8.459(2)
_cell_length_c 12.281(7)
_cell_measurement_reflns_used 286
_cell_measurement_temperature 297(2)
_cell_measurement_theta_max 18.1940
_cell_measurement_theta_min 3.2740
_cell_volume 702.8(7)
_computing_cell_refinement
;
CrysAlisPro, Agilent Technologies,
Version 1.171.37.35 (release 13-08-2014 CrysAlis171 .NET)
(compiled Aug 13 2014,18:06:01)
;
_computing_data_collection MAR
_computing_data_reduction
;
CrysAlisPro, Agilent Technologies,
Version 1.171.37.35 (release 13-08-2014 CrysAlis171 .NET)
(compiled Aug 13 2014,18:06:01)
;
_computing_molecular_graphics 'MERCURY (Macrae et al., 2008)'
_computing_publication_material
;
'MERCURY (Macrae et al., 2008), Platon (Spek, 2009)'
;
_computing_structure_refinement 'SHELXL-2018/3 (Sheldrick, 2018)'
_computing_structure_solution 'SHELXT (Sheldrick, 2015)'
_diffrn_ambient_temperature 297(2)
_diffrn_measured_fraction_theta_full 0.961
_diffrn_measured_fraction_theta_max 0.961
_diffrn_measurement_device_type 'MAR345 image plate'
_diffrn_measurement_method
;
'65 images, \D\F 3.0\% '
;
_diffrn_radiation_type MoK\a
_diffrn_radiation_wavelength 0.71073
_diffrn_reflns_av_R_equivalents 0.1060
_diffrn_reflns_av_unetI/netI 0.1494
_diffrn_reflns_Laue_measured_fraction_full 0.961
_diffrn_reflns_Laue_measured_fraction_max 0.961
_diffrn_reflns_limit_h_max 6
_diffrn_reflns_limit_h_min -6
_diffrn_reflns_limit_k_max 7
_diffrn_reflns_limit_k_min -7
_diffrn_reflns_limit_l_max 11
_diffrn_reflns_limit_l_min -11
_diffrn_reflns_number 2190
_diffrn_reflns_point_group_measured_fraction_full 0.961
_diffrn_reflns_point_group_measured_fraction_max 0.961
_diffrn_reflns_theta_full 18.845
_diffrn_reflns_theta_max 18.845
_diffrn_reflns_theta_min 2.993
_diffrn_source 'Incoatec microfocus source'
_exptl_absorpt_coefficient_mu 0.112
_exptl_absorpt_correction_T_max 1.00000
_exptl_absorpt_correction_T_min 0.93501
_exptl_absorpt_correction_type multi-scan
_exptl_absorpt_process_details
;
CrysAlisPro, Agilent Technologies,
Version 1.171.37.35 (release 13-08-2014 CrysAlis171 .NET)
(compiled Aug 13 2014,18:06:01)
Empirical absorption correction using spherical harmonics,
 implemented in SCALE3 ABSPACK scaling algorithm.
;
_exptl_crystal_colour colourless
_exptl_crystal_density_diffrn 1.348
_exptl_crystal_description needle
_exptl_crystal_F_000 300
_exptl_crystal_size_max 0.05
_exptl_crystal_size_mid 0.02
_exptl_crystal_size_min 0.01
_refine_diff_density_max 0.208
_refine_diff_density_min -0.182
_refine_diff_density_rms 0.043
_refine_ls_extinction_method none
_refine_ls_goodness_of_fit_ref 1.002
_refine_ls_hydrogen_treatment constr
_refine_ls_matrix_type full
_refine_ls_number_parameters 181
_refine_ls_number_reflns 1057
_refine_ls_number_restraints 0
_refine_ls_restrained_S_all 1.002
_refine_ls_R_factor_all 0.1647
_refine_ls_R_factor_gt 0.0706
_refine_ls_shift/su_max 0.000
_refine_ls_shift/su_mean 0.000
_refine_ls_structure_factor_coef Fsqd
_refine_ls_weighting_details 'w=1/[\s^2^(Fo^2^)+(0.0524P)^2^] where P=(Fo^2^+2Fc^2^)/3'
_refine_ls_weighting_scheme calc
_refine_ls_wR_factor_gt 0.1209
_refine_ls_wR_factor_ref 0.1526
_reflns_Friedel_coverage 0.000
_reflns_number_gt 525
_reflns_number_total 1057
_reflns_threshold_expression 'I > 2\s(I)'
_cod_data_source_file d3ce00226h2.cif
_cod_data_source_block alex_Lena_Ltar
_cod_depositor_comments 'Adding full bibliography for 7246740--7246756.cif.'
_cod_database_code 7246753
_shelx_shelxl_version_number 2018/3
_shelx_space_group_comment
;
The symmetry employed for this shelxl refinement is uniquely defined
by the following loop, which should always be used as a source of
symmetry information in preference to the above space-group names.
They are only intended as comments.
;

loop_
_space_group_symop_operation_xyz
'x, y, z'
'-x, -y, -z'

loop_
_atom_site_label
_atom_site_type_symbol
_atom_site_fract_x
_atom_site_fract_y
_atom_site_fract_z
_atom_site_U_iso_or_equiv
_atom_site_adp_type
_atom_site_occupancy
_atom_site_site_symmetry_order
_atom_site_calc_flag
_atom_site_refinement_flags_posn
_atom_site_refinement_flags_adp
_atom_site_refinement_flags_occupancy
_atom_site_disorder_assembly
_atom_site_disorder_group
N1 N 0.9872(12) -0.0455(9) 0.6398(6) 0.063(2) Uani 1 1 d . . . . .
H1A H 1.033582 0.040067 0.612570 0.075 Uiso 1 1 calc R U . . .
H1AB H 0.949526 -0.141184 0.582316 0.075 Uiso 1 1 calc R U . . .
C2 C 1.1418(15) -0.0547(13) 0.7389(10) 0.077(3) Uani 1 1 d . . . . .
H2A H 1.171701 -0.161488 0.719394 0.093 Uiso 1 1 calc R U . . .
H2AB H 1.258762 0.037206 0.755362 0.093 Uiso 1 1 calc R U . . .
C3 C 1.0596(18) -0.0398(17) 0.8410(10) 0.117(5) Uani 1 1 d . . . . .
H3A H 1.157840 0.031180 0.910919 0.141 Uiso 1 1 calc R U . . .
H3AB H 1.011497 -0.150767 0.851440 0.141 Uiso 1 1 calc R U . . .
C4 C 0.8982(17) 0.0380(13) 0.8174(10) 0.084(4) Uani 1 1 d . . . . .
H4A H 0.945817 0.160633 0.845925 0.101 Uiso 1 1 calc R U . . .
H4AB H 0.799699 -0.001807 0.854443 0.101 Uiso 1 1 calc R U . . .
C5 C 0.8182(14) -0.0189(11) 0.6861(9) 0.055(3) Uani 1 1 d . . . . .
H5 H 0.719539 -0.128481 0.664230 0.066 Uiso 1 1 calc R U . . .
O7 O 0.7929(9) 0.1544(7) 0.5517(6) 0.063(2) Uani 1 1 d . . . . .
C6 C 0.7276(17) 0.1064(12) 0.6317(10) 0.059(3) Uani 1 1 d . . . . .
O8 O 0.5982(11) 0.1444(9) 0.6752(6) 0.088(3) Uani 1 1 d . . . . .
F11 F 0.3242(12) 0.3731(11) 0.1624(7) 0.160(4) Uani 1 1 d . . . . .
C12 C 0.510(2) 0.3983(19) 0.1512(17) 0.091(4) Uani 1 1 d . . . . .
C13 C 0.534(3) 0.3277(18) 0.0410(14) 0.128(6) Uani 1 1 d . . . . .
H13 H 0.427274 0.265177 -0.021013 0.153 Uiso 1 1 calc R U . . .
C14 C 0.718(4) 0.353(2) 0.0274(16) 0.119(6) Uani 1 1 d . . . . .
H14 H 0.737401 0.308820 -0.044360 0.143 Uiso 1 1 calc R U . . .
C15 C 0.876(2) 0.4460(19) 0.1217(17) 0.094(5) Uani 1 1 d . . . . .
H15 H 1.000027 0.464969 0.112794 0.112 Uiso 1 1 calc R U . . .
C16 C 0.847(2) 0.5107(12) 0.2304(11) 0.069(4) Uani 1 1 d . . . . .
H16 H 0.953517 0.568359 0.293178 0.083 Uiso 1 1 calc R U . . .
C17 C 0.662(2) 0.4915(14) 0.2476(12) 0.056(3) Uani 1 1 d . . . . .
C18 C 0.6328(14) 0.5703(12) 0.3647(9) 0.058(3) Uani 1 1 d . . . . .
H18 H 0.493939 0.543567 0.356837 0.070 Uiso 1 1 calc R U . . .
O19 O 0.7125(8) 0.7526(7) 0.4025(5) 0.061(2) Uani 1 1 d . . . . .
H19 H 0.628193 0.796299 0.382431 0.092 Uiso 1 1 calc R U . . .
C20 C 0.7235(16) 0.4961(13) 0.4611(11) 0.053(3) Uani 1 1 d . . . . .
O21 O 0.8382(11) 0.5836(8) 0.5520(6) 0.070(2) Uani 1 1 d . . . . .
O22 O 0.6450(8) 0.3289(8) 0.4293(5) 0.065(2) Uani 1 1 d . . . . .
H22 H 0.704216 0.287606 0.473819 0.097 Uiso 1 1 calc R U . . .

loop_
_atom_site_aniso_label
_atom_site_aniso_U_11
_atom_site_aniso_U_22
_atom_site_aniso_U_33
_atom_site_aniso_U_23
_atom_site_aniso_U_13
_atom_site_aniso_U_12
N1 0.058(7) 0.074(6) 0.069(7) 0.034(5) 0.017(6) 0.030(5)
C2 0.055(9) 0.106(8) 0.090(10) 0.052(8) 0.023(9) 0.031(7)
C3 0.095(12) 0.191(13) 0.084(11) 0.043(10) 0.019(10) 0.078(11)
C4 0.120(12) 0.106(9) 0.054(10) 0.028(7) 0.030(8) 0.077(8)
C5 0.044(8) 0.072(7) 0.059(9) 0.021(6) 0.019(7) 0.029(6)
O7 0.061(6) 0.073(5) 0.078(6) 0.042(4) 0.022(5) 0.038(4)
C6 0.045(9) 0.062(8) 0.058(9) 0.019(7) -0.011(7) 0.012(7)
O8 0.073(7) 0.111(6) 0.115(7) 0.055(5) 0.041(6) 0.059(5)
F11 0.073(6) 0.234(10) 0.140(8) 0.047(6) 0.007(6) 0.004(6)
C12 0.071(14) 0.117(11) 0.083(13) 0.035(10) 0.028(13) 0.014(11)
C13 0.14(2) 0.141(13) 0.064(13) -0.005(9) 0.021(12) 0.003(13)
C14 0.18(2) 0.094(12) 0.108(17) 0.043(12) 0.075(18) 0.052(14)
C15 0.110(15) 0.096(11) 0.106(14) 0.047(10) 0.051(13) 0.052(11)
C16 0.097(14) 0.066(8) 0.067(12) 0.034(8) 0.031(9) 0.047(8)
C17 0.054(10) 0.060(8) 0.063(11) 0.021(8) 0.020(11) 0.028(8)
C18 0.069(9) 0.063(8) 0.070(9) 0.045(7) 0.027(7) 0.038(7)
O19 0.062(5) 0.060(5) 0.082(5) 0.039(4) 0.019(4) 0.038(4)
C20 0.046(9) 0.040(9) 0.080(11) 0.024(7) 0.027(7) 0.011(7)
O21 0.068(6) 0.058(5) 0.079(6) 0.021(4) -0.002(5) 0.025(4)
O22 0.051(5) 0.067(5) 0.076(6) 0.036(4) 0.000(4) 0.018(4)

loop_
_atom_type_symbol
_atom_type_description
_atom_type_scat_dispersion_real
_atom_type_scat_dispersion_imag
_atom_type_scat_source
C C 0.0033 0.0016 'International Tables Vol C Tables 4.2.6.8 and 6.1.1.4'
H H 0.0000 0.0000 'International Tables Vol C Tables 4.2.6.8 and 6.1.1.4'
N N 0.0061 0.0033 'International Tables Vol C Tables 4.2.6.8 and 6.1.1.4'
O O 0.0106 0.0060 'International Tables Vol C Tables 4.2.6.8 and 6.1.1.4'
F F 0.0171 0.0103 'International Tables Vol C Tables 4.2.6.8 and 6.1.1.4'

loop_
_geom_angle_atom_site_label_1
_geom_angle_atom_site_label_2
_geom_angle_atom_site_label_3
_geom_angle
_geom_angle_site_symmetry_1
_geom_angle_site_symmetry_3
_geom_angle_publ_flag
C5 N1 C2 108.0(7) . . ?
C5 N1 H1A 110.1 . . ?
C2 N1 H1A 110.1 . . ?
C5 N1 H1AB 110.1 . . ?
C2 N1 H1AB 110.1 . . ?
H1A N1 H1AB 108.4 . . ?
C3 C2 N1 105.9(8) . . ?
C3 C2 H2A 110.6 . . ?
N1 C2 H2A 110.6 . . ?
C3 C2 H2AB 110.6 . . ?
N1 C2 H2AB 110.6 . . ?
H2A C2 H2AB 108.7 . . ?
C2 C3 C4 107.3(9) . . ?
C2 C3 H3A 110.3 . . ?
C4 C3 H3A 110.3 . . ?
C2 C3 H3AB 110.3 . . ?
C4 C3 H3AB 110.3 . . ?
H3A C3 H3AB 108.5 . . ?
C3 C4 C5 105.1(8) . . ?
C3 C4 H4A 110.7 . . ?
C5 C4 H4A 110.7 . . ?
C3 C4 H4AB 110.7 . . ?
C5 C4 H4AB 110.7 . . ?
H4A C4 H4AB 108.8 . . ?
N1 C5 C4 104.8(8) . . ?
N1 C5 C6 110.8(9) . . ?
C4 C5 C6 115.9(8) . . ?
N1 C5 H5 108.4 . . ?
C4 C5 H5 108.4 . . ?
C6 C5 H5 108.4 . . ?
O8 C6 O7 129.4(10) . . ?
O8 C6 C5 113.1(10) . . ?
O7 C6 C5 117.5(10) . . ?
F11 C12 C17 118.5(15) . . ?
F11 C12 C13 117.8(18) . . ?
C17 C12 C13 123.7(14) . . ?
C14 C13 C12 118.7(16) . . ?
C14 C13 H13 120.6 . . ?
C12 C13 H13 120.6 . . ?
C13 C14 C15 119.7(18) . . ?
C13 C14 H14 120.2 . . ?
C15 C14 H14 120.2 . . ?
C14 C15 C16 120.0(16) . . ?
C14 C15 H15 120.0 . . ?
C16 C15 H15 120.0 . . ?
C15 C16 C17 122.3(12) . . ?
C15 C16 H16 118.8 . . ?
C17 C16 H16 118.8 . . ?
C12 C17 C16 115.5(12) . . ?
C12 C17 C18 122.9(14) . . ?
C16 C17 C18 121.6(14) . . ?
O19 C18 C17 112.4(8) . . ?
O19 C18 C20 108.7(8) . . ?
C17 C18 C20 111.8(8) . . ?
O19 C18 H18 107.9 . . ?
C17 C18 H18 107.9 . . ?
C20 C18 H18 107.9 . . ?
C18 O19 H19 109.5 . . ?
O21 C20 O22 127.5(10) . . ?
O21 C20 C18 123.2(9) . . ?
O22 C20 C18 109.1(10) . . ?
C20 O22 H22 109.5 . . ?

loop_
_geom_bond_atom_site_label_1
_geom_bond_atom_site_label_2
_geom_bond_distance
_geom_bond_site_symmetry_2
_geom_bond_publ_flag
N1 C5 1.517(10) . ?
N1 C2 1.523(10) . ?
N1 H1A 0.8900 . ?
N1 H1AB 0.8900 . ?
C2 C3 1.495(12) . ?
C2 H2A 0.9700 . ?
C2 H2AB 0.9700 . ?
C3 C4 1.502(12) . ?
C3 H3A 0.9700 . ?
C3 H3AB 0.9700 . ?
C4 C5 1.523(11) . ?
C4 H4A 0.9700 . ?
C4 H4AB 0.9700 . ?
C5 C6 1.576(12) . ?
C5 H5 0.9800 . ?
O7 C6 1.282(11) . ?
C6 O8 1.257(11) . ?
F11 C12 1.382(13) . ?
C12 C17 1.386(15) . ?
C12 C13 1.415(16) . ?
C13 C14 1.385(17) . ?
C13 H13 0.9300 . ?
C14 C15 1.392(16) . ?
C14 H14 0.9300 . ?
C15 C16 1.404(14) . ?
C15 H15 0.9300 . ?
C16 C17 1.405(13) . ?
C16 H16 0.9300 . ?
C17 C18 1.524(12) . ?
C18 O19 1.445(9) . ?
C18 C20 1.566(12) . ?
C18 H18 0.9800 . ?
O19 H19 0.8200 . ?
C20 O21 1.213(10) . ?
C20 O22 1.331(10) . ?
O22 H22 0.8200 . ?

loop_
_geom_torsion_atom_site_label_1
_geom_torsion_atom_site_label_2
_geom_torsion_atom_site_label_3
_geom_torsion_atom_site_label_4
_geom_torsion
_geom_torsion_site_symmetry_1
_geom_torsion_site_symmetry_2
_geom_torsion_site_symmetry_3
_geom_torsion_site_symmetry_4
_geom_torsion_publ_flag
C5 N1 C2 C3 2.0(11) . . . . ?
N1 C2 C3 C4 -19.8(12) . . . . ?
C2 C3 C4 C5 29.9(13) . . . . ?
C2 N1 C5 C4 16.0(9) . . . . ?
C2 N1 C5 C6 141.7(8) . . . . ?
C3 C4 C5 N1 -27.9(11) . . . . ?
C3 C4 C5 C6 -150.3(10) . . . . ?
N1 C5 C6 O8 -174.0(9) . . . . ?
C4 C5 C6 O8 -54.7(13) . . . . ?
N1 C5 C6 O7 6.1(12) . . . . ?
C4 C5 C6 O7 125.3(11) . . . . ?
F11 C12 C13 C14 179.2(13) . . . . ?
C17 C12 C13 C14 -1(2) . . . . ?
C12 C13 C14 C15 1(2) . . . . ?
C13 C14 C15 C16 1(2) . . . . ?
C14 C15 C16 C17 -2.6(17) . . . . ?
F11 C12 C17 C16 179.3(9) . . . . ?
C13 C12 C17 C16 -1.0(17) . . . . ?
F11 C12 C17 C18 -1.3(16) . . . . ?
C13 C12 C17 C18 178.4(11) . . . . ?
C15 C16 C17 C12 2.5(14) . . . . ?
C15 C16 C17 C18 -176.9(9) . . . . ?
C12 C17 C18 O19 -119.5(10) . . . . ?
C16 C17 C18 O19 59.8(11) . . . . ?
C12 C17 C18 C20 117.9(11) . . . . ?
C16 C17 C18 C20 -62.7(12) . . . . ?
O19 C18 C20 O21 1.4(14) . . . . ?
C17 C18 C20 O21 126.0(12) . . . . ?
O19 C18 C20 O22 177.4(7) . . . . ?
C17 C18 C20 O22 -58.0(11) . . . . ?
